data_1557077
loop_
_publ_author_name
'Heldal, H. E.'
'Sletten, J.'

_publ_section_title
;
 Crystal Structure of
 Aquadinitrato(2,9-dimethyl-1,10-phenanthroline)copper(II)
;
_journal_name_full 'Acta Chemica Scandinavica'
_journal_page_first 122
_journal_page_last 124
_journal_paper_doi 10.3891/acta.chem.scand.51-0122
_journal_volume 51
_journal_year 1997
_chemical_formula_sum 'C14 H14 Cu N4 O7'
_chemical_formula_weight 413.83
_chemical_name_common Aquadinitrato-(2,9-dimethy1-1,10-phenanthroline)copper(II)
_space_group_IT_number 14
_space_group_name_Hall '-P 2ybc'
_space_group_name_H-M_alt 'P 1 21/c 1'
_symmetry_cell_setting monoclinic
_symmetry_Int_Tables_number 14
_symmetry_space_group_name_Hall '-P 2ybc'
_symmetry_space_group_name_H-M 'P 1 21/c 1'
_cell_angle_alpha 90.
_cell_angle_beta 117.6(2)
_cell_angle_gamma 90.
_cell_formula_units_Z 4
_cell_length_a 7.662(1)
_cell_length_b 20.359(6)
_cell_length_c 11.642(2)
_cell_volume 1609(3)
_diffrn_ambient_temperature 104
_diffrn_radiation_probe x-ray
_diffrn_radiation_type MoK\a
_diffrn_radiation_wavelength 0.71073
_exptl_absorpt_coefficient_mu 1.4046
_exptl_crystal_density_diffrn 1.708
_refine_ls_goodness_of_fit_ref 1.274
_refine_ls_number_parameters 292
_refine_ls_number_reflns 1776
_refine_ls_R_factor_gt 0.048
_refine_ls_wR_factor_gt 0.049
_cod_data_source_file Acta-Chem-Scand-51-1997-122.cif
_cod_data_source_block 1
_cod_depositor_comments
;
No thermal parameters in the paper,
arbitrary values were fixed at Uiso = 0.03...
;
_cod_original_sg_symbol_H-M 'P 21/c'
_cod_database_code 1557077

loop_
_space_group_symop_id
_space_group_symop_operation_xyz
1 x,y,z
2 -x,1/2+y,1/2-z
3 -x,-y,-z
4 x,1/2-y,1/2+z

loop_
_atom_site_label
_atom_site_type_symbol
_atom_site_thermal_displace_type
_atom_site_fract_x
_atom_site_fract_y
_atom_site_fract_z
_atom_site_occupancy
_atom_site_U_iso_or_equiv
_atom_site_calc_flag
_atom_site_refinement_flags
_atom_site_disorder_assembly
_atom_site_disorder_group
Cu Cu Uiso 0.06478(9) 0.14774(3) 0.20281(6) 1.000 0.0300 . . . .
O1 O Uiso -0.1691(5) 0.1803(2) 0.2186(3) 1.000 0.0300 . . . .
O31 O Uiso 0.0814(5) 0.2366(2) 0.1421(3) 1.000 0.0300 . . . .
O32 O Uiso -0.0546(6) 0.2998(2) -0.0246(3) 1.000 0.0300 . . . .
O33 O Uiso -0.1451(6) 0.1972(2) -0.0398(4) 1.000 0.0300 . . . .
O41 O Uiso 0.2210(5) 0.1102(2) 0.1201(3) 1.000 0.0300 . . . .
O42 O Uiso 0.4701(5) 0.1706(2) 0.2494(4) 1.000 0.0300 . . . .
O43 O Uiso 0.5014(5) 0.1025(2) 0.1170(3) 1.000 0.0300 . . . .
N1 N Uiso 0.0213(6) 0.0546(2) 0.2404(4) 1.000 0.0300 . . . .
N2 N Uiso 0.2641(6) 0.1453(2) 0.4112(4) 1.000 0.0300 . . . .
N3 N Uiso -0.0433(6) 0.2442(2) 0.0225(4) 1.000 0.0300 . . . .
N4 N Uiso 0.3999(6) 0.1287(2) 0.1637(4) 1.000 0.0300 . . . .
C1 C Uiso 0.1338(7) 0.0354(3) 0.3649(5) 1.000 0.0300 . . . .
C2 C Uiso -0.0990(8) 0.0123(3) 0.1511(5) 1.000 0.0300 . . . .
C3 C Uiso -0.1115(8) -0.0534(3) 0.1868(5) 1.000 0.0300 . . . .
C4 C Uiso 0.0012(8) -0.0731(3) 0.3121(5) 1.000 0.0300 . . . .
C5 C Uiso 0.1298(8) -0.0295(3) 0.4064(5) 1.000 0.0300 . . . .
C6 C Uiso 0.2511(8) -0.0466(3) 0.5381(5) 1.000 0.0300 . . . .
C7 C Uiso 0.3733(9) -0.0022(3) 0.6237(5) 1.000 0.0300 . . . .
C8 C Uiso 0.3804(8) 0.0643(3) 0.5852(5) 1.000 0.0300 . . . .
C9 C Uiso 0.5041(8) 0.1136(3) 0.6701(5) 1.000 0.0300 . . . .
C10 C Uiso 0.5009(8) 0.1746(3) 0.6244(5) 1.000 0.0300 . . . .
C11 C Uiso 0.3800(7) 0.1902(3) 0.4935(5) 1.000 0.0300 . . . .
C12 C Uiso 0.2626(7) 0.0831(3) 0.4560(5) 1.000 0.0300 . . . .
C13 C Uiso -0.2170(8) 0.0360(3) 0.0161(5) 1.000 0.0300 . . . .
C14 C Uiso 0.3748(8) 0.2574(3) 0.4427(5) 1.000 0.0300 . . . .

loop_
_atom_type_symbol
_atom_type_description
_atom_type_scat_dispersion_real
_atom_type_scat_dispersion_imag
_atom_type_scat_source
C C 0.0033 0.0016 ' International Tables Vol C Tables 4.2.6.8 and 6.1.1.4'
Cu Cu 0.3201 1.2651 ' International Tables Vol C Tables 4.2.6.8 and 6.1.1.4'
N N 0.0061 0.0033 ' International Tables Vol C Tables 4.2.6.8 and 6.1.1.4'
O O 0.0106 0.0060 ' International Tables Vol C Tables 4.2.6.8 and 6.1.1.4'

loop_
_geom_angle_atom_site_label_1
_geom_angle_atom_site_label_2
_geom_angle_atom_site_label_3
_geom_angle
_geom_angle_site_symmetry_1
_geom_angle_site_symmetry_2
_geom_angle_site_symmetry_3
_geom_angle_publ_flag
O1 Cu O31 86.45(18) . . . yes
O1 Cu O33 81.3(2) . . . yes
O1 Cu O41 158.80(15) . . . yes
O1 Cu O42 148.10(14) . . . yes
O1 Cu N1 92.68(19) . . . yes
O1 Cu N2 95.8(2) . . . yes
O31 Cu O33 52.48(14) . . . yes
O31 Cu O41 91.47(17) . . . yes
O31 Cu O42 71.41(16) . . . yes
O31 Cu N1 172.40(16) . . . yes
O31 Cu N2 106.92(15) . . . yes
O33 Cu O41 80.75(16) . . . yes
O33 Cu O42 101.5(2) . . . yes
O33 Cu N1 119.93(17) . . . yes
O33 Cu N2 159.20(15) . . . yes
O41 Cu O42 48.07(16) . . . yes
O41 Cu N1 86.61(19) . . . yes
O41 Cu N2 105.00(18) . . . yes
O42 Cu N1 112.21(17) . . . yes
O42 Cu N2 70.3(2) . . . yes
N1 Cu N2 80.68(17) . . . yes
Cu O31 N3 111.2(3) . . . yes
Cu O33 N3 76.6(3) . . . yes
Cu O41 N4 117.8(3) . . . yes
Cu O42 N4 73.3(3) . . . yes
Cu N1 C1 114.7(4) . . . yes
Cu N1 C2 124.3(4) . . . yes
C1 N1 C2 120.9(5) . . . yes
Cu N2 C11 132.5(4) . . . yes
Cu N2 C12 108.6(3) . . . yes
C11 N2 C12 118.9(5) . . . yes
O31 N3 O32 117.0(4) . . . yes
O31 N3 O33 119.6(4) . . . yes
O32 N3 O33 123.4(4) . . . yes
O41 N4 O42 120.8(5) . . . yes
O41 N4 O43 117.9(4) . . . yes
O42 N4 O43 121.3(5) . . . yes
N1 C1 C5 122.1(5) . . . yes
N1 C1 C12 118.2(5) . . . yes
C5 C1 C12 119.7(5) . . . no
N1 C2 C3 119.8(5) . . . yes
N1 C2 C13 118.5(5) . . . yes
C3 C2 C13 121.8(5) . . . no
C2 C3 C4 119.7(5) . . . no
C3 C4 C5 121.2(6) . . . no
C1 C5 C4 116.3(5) . . . no
C1 C5 C6 119.5(5) . . . no
C4 C5 C6 124.2(6) . . . no
C5 C6 C7 121.1(6) . . . no
C6 C7 C8 121.0(5) . . . no
C7 C8 C9 124.0(5) . . . no
C7 C8 C12 119.6(5) . . . no
C9 C8 C12 116.4(6) . . . no
C8 C9 C10 119.5(5) . . . no
C9 C10 C11 121.3(5) . . . no
N2 C11 C10 120.9(5) . . . yes
N2 C11 C14 117.6(5) . . . yes
C10 C11 C14 121.6(5) . . . no
N2 C12 C1 117.8(5) . . . yes
N2 C12 C8 123.1(5) . . . yes
C1 C12 C8 119.2(6) . . . no

loop_
_geom_bond_atom_site_label_1
_geom_bond_atom_site_label_2
_geom_bond_distance
_geom_bond_site_symmetry_1
_geom_bond_site_symmetry_2
_geom_bond_publ_flag
Cu O1 1.997(4) . . yes
Cu O31 1.968(4) . . yes
Cu O33 2.715(4) . . yes
Cu O41 2.003(4) . . yes
Cu O42 2.932(5) . . yes
Cu N1 2.008(4) . . yes
Cu N2 2.188(4) . . yes
O31 N3 1.282(5) . . yes
O32 N3 1.243(6) . . yes
O33 N3 1.235(6) . . yes
O41 N4 1.278(6) . . yes
O42 N4 1.231(6) . . yes
O43 N4 1.256(6) . . yes
N1 C1 1.356(7) . . yes
N1 C2 1.336(7) . . yes
N2 C11 1.324(7) . . yes
N2 C12 1.372(7) . . yes
C1 C5 1.412(9) . . no
C1 C12 1.439(8) . . no
C2 C3 1.417(9) . . no
C2 C13 1.485(7) . . no
C3 C4 1.367(7) . . no
C4 C5 1.401(8) . . no
C5 C6 1.420(7) . . no
C6 C7 1.350(8) . . no
C7 C8 1.435(9) . . no
C8 C9 1.419(8) . . no
C8 C12 1.402(7) . . no
C9 C10 1.347(9) . . no
C10 C11 1.405(7) . . no
C11 C14 1.484(9) . . no

loop_
_geom_torsion_atom_site_label_1
_geom_torsion_atom_site_label_2
_geom_torsion_atom_site_label_3
_geom_torsion_atom_site_label_4
_geom_torsion
_geom_torsion_site_symmetry_1
_geom_torsion_site_symmetry_2
_geom_torsion_site_symmetry_3
_geom_torsion_site_symmetry_4
_geom_torsion_publ_flag
O1 Cu O31 N3 -79.7(4) . . . . no
O33 Cu O31 N3 2.1(4) . . . . no
O41 Cu O31 N3 79.2(4) . . . . no
O42 Cu O31 N3 123.7(4) . . . . no
N2 Cu O31 N3 -174.6(4) . . . . no
O1 Cu O33 N3 90.2(4) . . . . no
O31 Cu O33 N3 -2.0(4) . . . . no
O41 Cu O33 N3 -101.1(4) . . . . no
O42 Cu O33 N3 -57.5(4) . . . . no
N1 Cu O33 N3 178.3(4) . . . . no
N2 Cu O33 N3 6.9(7) . . . . no
O1 Cu O41 N4 148.8(5) . . . . no
O31 Cu O41 N4 64.8(4) . . . . no
O33 Cu O41 N4 116.4(4) . . . . no
O42 Cu O41 N4 1.7(3) . . . . no
N1 Cu O41 N4 -122.5(4) . . . . no
N2 Cu O41 N4 -43.1(4) . . . . no
O1 Cu O42 N4 -159.8(3) . . . . no
O31 Cu O42 N4 -111.4(4) . . . . no
O33 Cu O42 N4 -67.8(3) . . . . no
O41 Cu O42 N4 -1.6(3) . . . . no
N1 Cu O42 N4 61.5(4) . . . . no
N2 Cu O42 N4 132.1(4) . . . . no
O1 Cu N1 C1 -98.3(5) . . . . no
O1 Cu N1 C2 85.4(5) . . . . no
O33 Cu N1 C1 -179.8(4) . . . . no
O33 Cu N1 C2 4.0(6) . . . . no
O41 Cu N1 C1 102.9(5) . . . . no
O41 Cu N1 C2 -73.4(5) . . . . no
O42 Cu N1 C1 61.3(5) . . . . no
O42 Cu N1 C2 -115.0(5) . . . . no
N2 Cu N1 C1 -2.9(5) . . . . no
N2 Cu N1 C2 -179.2(6) . . . . no
O1 Cu N2 C11 -87.3(6) . . . . no
O1 Cu N2 C12 94.5(4) . . . . no
O31 Cu N2 C11 0.7(6) . . . . no
O31 Cu N2 C12 -177.5(4) . . . . no
O33 Cu N2 C11 -6.7(9) . . . . no
O33 Cu N2 C12 175.1(5) . . . . no
O41 Cu N2 C11 97.0(6) . . . . no
O41 Cu N2 C12 -81.2(4) . . . . no
O42 Cu N2 C11 63.1(6) . . . . no
O42 Cu N2 C12 -115.1(4) . . . . no
N1 Cu N2 C11 -179.1(6) . . . . no
N1 Cu N2 C12 2.7(4) . . . . no
Cu O31 N3 O32 175.8(4) . . . . no
Cu O31 N3 O33 -4.1(7) . . . . no
Cu O33 N3 O31 2.9(5) . . . . no
Cu O33 N3 O32 -177.1(6) . . . . no
Cu O41 N4 O42 -3.5(6) . . . . no
Cu O41 N4 O43 176.1(4) . . . . no
Cu O42 N4 O41 2.2(4) . . . . no
Cu O42 N4 O43 -177.3(5) . . . . no
Cu N1 C1 C5 -176.5(5) . . . . no
Cu N1 C1 C12 2.6(7) . . . . no
C2 N1 C1 C5 -0.1(9) . . . . no
C2 N1 C1 C12 179.1(6) . . . . no
Cu N1 C2 C3 176.8(5) . . . . no
Cu N1 C2 C13 -3.3(8) . . . . no
C1 N1 C2 C3 0.8(9) . . . . no
C1 N1 C2 C13 -179.4(6) . . . . no
Cu N2 C11 C10 -177.6(5) . . . . no
Cu N2 C11 C14 3.3(9) . . . . no
C12 N2 C11 C10 0.5(9) . . . . no
C12 N2 C11 C14 -178.6(6) . . . . no
Cu N2 C12 C1 -2.2(7) . . . . no
Cu N2 C12 C8 177.6(5) . . . . no
C11 N2 C12 C1 179.4(6) . . . . no
C11 N2 C12 C8 -0.9(9) . . . . no
N1 C1 C5 C4 -0.7(9) . . . . no
N1 C1 C5 C6 180.0(6) . . . . no
C12 C1 C5 C4 -179.8(6) . . . . no
C12 C1 C5 C6 0.9(9) . . . . no
N1 C1 C12 N2 -0.1(9) . . . . no
N1 C1 C12 C8 -179.9(6) . . . . no
C5 C1 C12 N2 179.0(6) . . . . no
C5 C1 C12 C8 -0.8(9) . . . . no
N1 C2 C3 C4 -0.7(10) . . . . no
C13 C2 C3 C4 179.5(6) . . . . no
C2 C3 C4 C5 -0.1(10) . . . . no
C3 C4 C5 C1 0.8(10) . . . . no
C3 C4 C5 C6 -180.0(7) . . . . no
C1 C5 C6 C7 -1.4(10) . . . . no
C4 C5 C6 C7 179.3(7) . . . . no
C5 C6 C7 C8 1.8(11) . . . . no
C6 C7 C8 C9 179.6(7) . . . . no
C6 C7 C8 C12 -1.7(10) . . . . no
C7 C8 C9 C10 179.6(7) . . . . no
C12 C8 C9 C10 0.8(10) . . . . no
C7 C8 C12 N2 -178.6(6) . . . . no
C7 C8 C12 C1 1.2(9) . . . . no
C9 C8 C12 N2 0.2(9) . . . . no
C9 C8 C12 C1 180.0(6) . . . . no
C8 C9 C10 C11 -1.2(10) . . . . no
C9 C10 C11 N2 0.5(10) . . . . no
C9 C10 C11 C14 179.6(6) . . . . no
